data_4337702
loop_
_publ_author_name
'P, Chinna Ayya Swamy'
'Thilagar, Pakkirisamy'

_publ_section_title
;
 Triarylborane-appended new triad and tetrad: chromogenic and fluorogenic
 anion recognition.
;
_journal_issue 6
_journal_name_full 'Inorganic chemistry'
_journal_page_first 2776
_journal_page_last 2786
_journal_paper_doi 10.1021/ic402898n
_journal_volume 53
_journal_year 2014
_chemical_formula_moiety 'C63 H62 B3 F2 N3'
_chemical_formula_sum 'C63 H62 B3 F2 N3'
_chemical_formula_weight 931.59
_chemical_name_systematic
;
 ?
;
_space_group_IT_number 2
_symmetry_cell_setting triclinic
_symmetry_space_group_name_Hall '-P 1'
_symmetry_space_group_name_H-M 'P -1'
_atom_sites_solution_hydrogens geom
_atom_sites_solution_primary direct
_atom_sites_solution_secondary difmap
_audit_creation_method SHELXL-97
_cell_angle_alpha 65.515(7)
_cell_angle_beta 80.203(7)
_cell_angle_gamma 89.382(7)
_cell_formula_units_Z 2
_cell_length_a 8.6613(14)
_cell_length_b 18.601(3)
_cell_length_c 19.603(4)
_cell_measurement_temperature 296(2)
_cell_volume 2826.0(9)
_computing_structure_refinement 'SHELXL-97 (Sheldrick, 2008)'
_diffrn_ambient_temperature 296(2)
_diffrn_measured_fraction_theta_full 0.989
_diffrn_measured_fraction_theta_max 0.989
_diffrn_radiation_monochromator graphite
_diffrn_radiation_source 'fine-focus sealed tube'
_diffrn_radiation_type MoK\a
_diffrn_radiation_wavelength 0.71073
_diffrn_reflns_av_R_equivalents 0.0660
_diffrn_reflns_av_sigmaI/netI 0.0913
_diffrn_reflns_limit_h_max 10
_diffrn_reflns_limit_h_min -10
_diffrn_reflns_limit_k_max 21
_diffrn_reflns_limit_k_min -22
_diffrn_reflns_limit_l_max 23
_diffrn_reflns_limit_l_min -23
_diffrn_reflns_number 40940
_diffrn_reflns_theta_full 25.00
_diffrn_reflns_theta_max 25.00
_diffrn_reflns_theta_min 1.28
_exptl_absorpt_coefficient_mu 0.067
_exptl_absorpt_correction_T_max 0.9868
_exptl_absorpt_correction_T_min 0.9802
_exptl_crystal_density_diffrn 1.095
_exptl_crystal_density_method 'not measured'
_exptl_crystal_F_000 988
_exptl_crystal_size_max 0.30
_exptl_crystal_size_mid 0.20
_exptl_crystal_size_min 0.20
_platon_squeeze_details
;
;
_refine_diff_density_max 0.188
_refine_diff_density_min -0.161
_refine_diff_density_rms 0.035
_refine_ls_extinction_method none
_refine_ls_goodness_of_fit_ref 0.754
_refine_ls_hydrogen_treatment mixed
_refine_ls_matrix_type full
_refine_ls_number_parameters 652
_refine_ls_number_reflns 9853
_refine_ls_number_restraints 0
_refine_ls_restrained_S_all 0.754
_refine_ls_R_factor_all 0.1471
_refine_ls_R_factor_gt 0.0606
_refine_ls_shift/su_max 0.003
_refine_ls_shift/su_mean 0.000
_refine_ls_structure_factor_coef Fsqd
_refine_ls_weighting_details 'calc w=1/[\s^2^(Fo^2^)+(0.1642P)^2^+0.0000P] where P=(Fo^2^+2Fc^2^)/3'
_refine_ls_weighting_scheme calc
_refine_ls_wR_factor_gt 0.1747
_refine_ls_wR_factor_ref 0.2245
_reflns_number_gt 4437
_reflns_number_total 9853
_reflns_threshold_expression >2\s(I)
_cod_data_source_file ic402898n_si_002.cif
_cod_data_source_block new
_cod_original_cell_volume 2825.9(9)
_cod_database_code 4337702

loop_
_symmetry_equiv_pos_as_xyz
'x, y, z'
'-x, -y, -z'

loop_
_atom_site_label
_atom_site_type_symbol
_atom_site_fract_x
_atom_site_fract_y
_atom_site_fract_z
_atom_site_U_iso_or_equiv
_atom_site_adp_type
_atom_site_occupancy
_atom_site_symmetry_multiplicity
_atom_site_calc_flag
_atom_site_refinement_flags
B2 B -0.2477(4) -0.27882(19) 0.94385(19) 0.0509(8) Uani 1 1 d .
C53 C -0.3482(3) -0.32850(18) 1.08993(17) 0.0590(8) Uani 1 1 d .
B3 B -0.1285(4) 0.2327(2) 0.4582(2) 0.0645(10) Uani 1 1 d .
B1 B 0.8453(4) 0.1295(3) 0.9170(2) 0.0678(11) Uani 1 1 d .
N1 N 0.0813(3) 0.02277(14) 0.73438(12) 0.0577(7) Uani 1 1 d .
N3 N 0.8091(3) 0.18469(16) 0.83882(15) 0.0615(7) Uani 1 1 d .
N2 N 0.7637(3) 0.04750(16) 0.93687(14) 0.0591(7) Uani 1 1 d .
F2 F 1.0036(2) 0.12547(15) 0.91329(14) 0.1101(8) Uani 1 1 d .
F1 F 0.7840(3) 0.15574(13) 0.97142(12) 0.0963(7) Uani 1 1 d .
C10 C 0.4836(3) 0.08019(18) 0.80079(15) 0.0505(7) Uani 1 1 d .
C22 C 0.0020(3) -0.05109(17) 0.78483(15) 0.0496(7) Uani 1 1 d .
C5 C 0.6131(3) 0.09415(18) 0.83540(16) 0.0503(7) Uani 1 1 d .
C11 C 0.3632(3) 0.13145(18) 0.78637(16) 0.0576(8) Uani 1 1 d .
H11 H 0.3708 0.1779 0.7930 0.069 Uiso 1 1 calc R
C27 C 0.0027(3) -0.08032(18) 0.86235(15) 0.0552(8) Uani 1 1 d .
H27 H 0.0555 -0.0512 0.8810 0.066 Uiso 1 1 calc R
C13 C 0.2214(3) 0.04485(18) 0.75271(15) 0.0509(7) Uani 1 1 d .
C16 C 0.0281(3) 0.07498(17) 0.66793(15) 0.0514(7) Uani 1 1 d .
C25 C -0.1560(3) -0.19952(17) 0.88780(15) 0.0496(7) Uani 1 1 d .
C47 C -0.4915(3) -0.27978(18) 0.88113(17) 0.0592(8) Uani 1 1 d .
C26 C -0.0745(3) -0.15238(18) 0.91206(16) 0.0537(8) Uani 1 1 d .
H26 H -0.0723 -0.1704 0.9638 0.064 Uiso 1 1 calc R
C23 C -0.0756(3) -0.09637(18) 0.75878(16) 0.0576(8) Uani 1 1 d .
H23 H -0.0758 -0.0784 0.7069 0.069 Uiso 1 1 calc R
C51 C -0.3478(4) -0.39679(18) 0.91912(16) 0.0601(8) Uani 1 1 d .
C6 C 0.6969(3) 0.16879(19) 0.80300(17) 0.0562(8) Uani 1 1 d .
C15 C 0.4717(3) 0.01272(18) 0.78771(16) 0.0537(7) Uani 1 1 d .
H15 H 0.5524 -0.0216 0.7956 0.064 Uiso 1 1 calc R
C46 C -0.3653(3) -0.31959(17) 0.91414(16) 0.0536(7) Uani 1 1 d .
C21 C -0.1292(3) 0.07767(18) 0.66405(16) 0.0582(8) Uani 1 1 d .
H21 H -0.2026 0.0463 0.7066 0.070 Uiso 1 1 calc R
C24 C -0.1532(3) -0.16847(18) 0.80931(16) 0.0583(8) Uani 1 1 d .
H24 H -0.2055 -0.1973 0.7902 0.070 Uiso 1 1 calc R
C14 C 0.3426(3) -0.00421(18) 0.76330(16) 0.0549(8) Uani 1 1 d .
H14 H 0.3376 -0.0492 0.7540 0.066 Uiso 1 1 calc R
C20 C -0.1789(3) 0.1259(2) 0.59836(17) 0.0649(9) Uani 1 1 d .
H20 H -0.2852 0.1237 0.5964 0.078 Uiso 1 1 calc R
C52 C -0.2239(3) -0.31749(17) 1.02968(16) 0.0532(7) Uani 1 1 d .
C12 C 0.2331(3) 0.11484(19) 0.76257(16) 0.0595(8) Uani 1 1 d .
H12 H 0.1535 0.1498 0.7531 0.071 Uiso 1 1 calc R
C19 C -0.0756(3) 0.17854(19) 0.53383(16) 0.0597(8) Uani 1 1 d .
C34 C -0.2722(4) 0.2042(2) 0.43447(17) 0.0698(9) Uani 1 1 d .
C18 C 0.0823(3) 0.1768(2) 0.54066(16) 0.0659(9) Uani 1 1 d .
H18 H 0.1553 0.2117 0.5000 0.079 Uiso 1 1 calc R
C28 C -0.0256(4) 0.3123(2) 0.40613(17) 0.0639(9) Uani 1 1 d .
C57 C -0.0755(4) -0.34200(18) 1.04901(17) 0.0613(8) Uani 1 1 d .
C54 C -0.3251(4) -0.3625(2) 1.16505(18) 0.0724(10) Uani 1 1 d .
H54 H -0.4078 -0.3665 1.2038 0.087 Uiso 1 1 calc R
C17 C 0.1344(3) 0.12553(19) 0.60521(16) 0.0601(8) Uani 1 1 d .
H17 H 0.2412 0.1248 0.6067 0.072 Uiso 1 1 calc R
C7 C 0.7024(4) 0.2337(2) 0.73378(19) 0.0725(9) Uani 1 1 d .
H7 H 0.6398 0.2394 0.6980 0.087 Uiso 1 1 calc R
C48 C -0.5899(4) -0.3163(2) 0.85424(18) 0.0672(9) Uani 1 1 d .
H48 H -0.6710 -0.2882 0.8319 0.081 Uiso 1 1 calc R
C49 C -0.5736(4) -0.3922(2) 0.85900(19) 0.0718(9) Uani 1 1 d .
C9 C 0.8782(4) 0.2572(2) 0.7924(2) 0.0789(10) Uani 1 1 d .
H9 H 0.9565 0.2826 0.8031 0.095 Uiso 1 1 calc R
C1 C 0.7667(4) -0.0192(2) 0.9985(2) 0.0731(10) Uani 1 1 d .
H1 H 0.8318 -0.0258 1.0336 0.088 Uiso 1 1 calc R
C55 C -0.1825(5) -0.3905(2) 1.1838(2) 0.0797(11) Uani 1 1 d .
C50 C -0.4514(4) -0.4314(2) 0.89246(19) 0.0707(9) Uani 1 1 d .
H50 H -0.4376 -0.4829 0.8974 0.085 Uiso 1 1 calc R
C39 C -0.2813(4) 0.1288(3) 0.43328(19) 0.0813(11) Uani 1 1 d .
C33 C 0.0130(4) 0.3655(2) 0.43616(19) 0.0751(10) Uani 1 1 d .
C56 C -0.0607(4) -0.3788(2) 1.1250(2) 0.0767(10) Uani 1 1 d .
H56 H 0.0366 -0.3963 1.1365 0.092 Uiso 1 1 calc R
C60 C -0.2147(4) -0.4445(2) 0.9518(2) 0.0869(11) Uani 1 1 d .
H60A H -0.1194 -0.4260 0.9148 0.130 Uiso 1 1 calc R
H60B H -0.2382 -0.4994 0.9645 0.130 Uiso 1 1 calc R
H60C H -0.2020 -0.4385 0.9969 0.130 Uiso 1 1 calc R
C29 C 0.0400(4) 0.3300(2) 0.33018(19) 0.0728(10) Uani 1 1 d .
C32 C 0.1199(5) 0.4306(2) 0.3919(2) 0.0879(11) Uani 1 1 d .
H32 H 0.1429 0.4653 0.4124 0.105 Uiso 1 1 calc R
C58 C -0.5300(4) -0.1988(2) 0.8749(2) 0.0797(10) Uani 1 1 d .
H58A H -0.4494 -0.1774 0.8906 0.120 Uiso 1 1 calc R
H58B H -0.6290 -0.2022 0.9071 0.120 Uiso 1 1 calc R
H58C H -0.5363 -0.1649 0.8230 0.120 Uiso 1 1 calc R
C38 C -0.4080(5) 0.1058(3) 0.4099(2) 0.1072(15) Uani 1 1 d .
H38 H -0.4120 0.0561 0.4095 0.129 Uiso 1 1 calc R
C37 C -0.5270(6) 0.1544(5) 0.3876(3) 0.122(2) Uani 1 1 d .
C35 C -0.3954(4) 0.2535(3) 0.41197(19) 0.0875(12) Uani 1 1 d .
C30 C 0.1484(5) 0.3947(3) 0.2894(2) 0.0955(12) Uani 1 1 d .
H30 H 0.1932 0.4045 0.2395 0.115 Uiso 1 1 calc R
C63 C 0.0680(4) -0.3317(2) 0.9902(2) 0.0881(11) Uani 1 1 d .
H63A H 0.0865 -0.3811 0.9867 0.132 Uiso 1 1 calc R
H63B H 0.1569 -0.3150 1.0047 0.132 Uiso 1 1 calc R
H63C H 0.0525 -0.2924 0.9417 0.132 Uiso 1 1 calc R
C62 C -0.1643(6) -0.4336(3) 1.2663(2) 0.1229(18) Uani 1 1 d .
H62A H -0.2333 -0.4132 1.2969 0.184 Uiso 1 1 calc R
H62B H -0.0576 -0.4257 1.2706 0.184 Uiso 1 1 calc R
H62C H -0.1903 -0.4891 1.2836 0.184 Uiso 1 1 calc R
C8 C 0.8158(5) 0.2877(2) 0.7273(2) 0.0880(11) Uani 1 1 d .
H8 H 0.8453 0.3363 0.6861 0.106 Uiso 1 1 calc R
C31 C 0.1923(5) 0.4446(3) 0.3189(3) 0.0918(12) Uani 1 1 d .
C42 C -0.0588(5) 0.3571(3) 0.5155(2) 0.1024(13) Uani 1 1 d .
H42A H -0.1569 0.3260 0.5325 0.154 Uiso 1 1 calc R
H42B H -0.0766 0.4086 0.5144 0.154 Uiso 1 1 calc R
H42C H 0.0116 0.3314 0.5499 0.154 Uiso 1 1 calc R
C36 C -0.5199(5) 0.2276(4) 0.3897(2) 0.1149(17) Uani 1 1 d .
H36 H -0.6011 0.2607 0.3756 0.138 Uiso 1 1 calc R
C59 C -0.6828(5) -0.4296(3) 0.8295(2) 0.1087(14) Uani 1 1 d .
H59A H -0.7891 -0.4195 0.8449 0.163 Uiso 1 1 calc R
H59B H -0.6722 -0.4857 0.8498 0.163 Uiso 1 1 calc R
H59C H -0.6572 -0.4075 0.7748 0.163 Uiso 1 1 calc R
C45 C -0.1518(5) 0.0721(3) 0.4512(2) 0.1032(13) Uani 1 1 d .
H45A H -0.0520 0.1016 0.4345 0.155 Uiso 1 1 calc R
H45B H -0.1544 0.0382 0.4254 0.155 Uiso 1 1 calc R
H45C H -0.1670 0.0405 0.5052 0.155 Uiso 1 1 calc R
C40 C -0.0049(6) 0.2807(3) 0.2903(2) 0.1145(15) Uani 1 1 d .
H40A H 0.0192 0.2268 0.3173 0.172 Uiso 1 1 calc R
H40B H 0.0531 0.3014 0.2391 0.172 Uiso 1 1 calc R
H40C H -0.1153 0.2827 0.2893 0.172 Uiso 1 1 calc R
C43 C -0.3958(6) 0.3346(3) 0.4119(3) 0.1297(17) Uani 1 1 d .
H43A H -0.3807 0.3305 0.4607 0.195 Uiso 1 1 calc R
H43B H -0.4945 0.3566 0.4017 0.195 Uiso 1 1 calc R
H43C H -0.3123 0.3684 0.3731 0.195 Uiso 1 1 calc R
C44 C -0.6633(6) 0.1280(4) 0.3618(3) 0.182(3) Uani 1 1 d .
H44A H -0.6479 0.0760 0.3637 0.273 Uiso 1 1 calc R
H44B H -0.6684 0.1645 0.3105 0.273 Uiso 1 1 calc R
H44C H -0.7596 0.1267 0.3949 0.273 Uiso 1 1 calc R
C41 C 0.3126(6) 0.5127(3) 0.2726(3) 0.1379(19) Uani 1 1 d .
H41A H 0.2921 0.5548 0.2884 0.207 Uiso 1 1 calc R
H41B H 0.3069 0.5314 0.2196 0.207 Uiso 1 1 calc R
H41C H 0.4156 0.4953 0.2802 0.207 Uiso 1 1 calc R
CA1 C -0.5103(4) -0.3027(2) 1.0744(2) 0.0840(11) Uani 1 1 d .
HA1A H -0.5013 -0.2499 1.0350 0.126 Uiso 1 1 calc R
HA1B H -0.5741 -0.3040 1.1201 0.126 Uiso 1 1 calc R
HA1C H -0.5581 -0.3380 1.0584 0.126 Uiso 1 1 calc R
C2 C 0.6488(3) 0.03398(19) 0.90032(17) 0.0536(7) Uani 1 1 d .
C3 C 0.5849(4) -0.0454(2) 0.94442(17) 0.0618(8) Uani 1 1 d .
H3 H 0.5054 -0.0705 0.9341 0.074 Uiso 1 1 calc R
C4 C 0.6611(4) -0.0777(2) 1.00433(19) 0.0722(9) Uani 1 1 d .
H4 H 0.6454 -0.1292 1.0420 0.087 Uiso 1 1 calc R

loop_
_atom_site_aniso_label
_atom_site_aniso_U_11
_atom_site_aniso_U_22
_atom_site_aniso_U_33
_atom_site_aniso_U_23
_atom_site_aniso_U_13
_atom_site_aniso_U_12
B2 0.0489(19) 0.040(2) 0.057(2) -0.0155(17) -0.0034(16) 0.0030(15)
C53 0.0599(19) 0.0461(19) 0.062(2) -0.0161(16) -0.0035(16) -0.0112(15)
B3 0.064(2) 0.066(3) 0.058(2) -0.021(2) -0.0125(18) 0.010(2)
B1 0.051(2) 0.082(3) 0.081(3) -0.040(3) -0.0232(19) 0.009(2)
N1 0.0558(15) 0.0529(17) 0.0500(14) -0.0043(12) -0.0173(12) -0.0142(12)
N3 0.0530(15) 0.0644(19) 0.0760(18) -0.0352(16) -0.0187(13) -0.0040(13)
N2 0.0514(15) 0.068(2) 0.0632(16) -0.0289(15) -0.0206(12) 0.0098(13)
F2 0.0572(13) 0.120(2) 0.1446(19) -0.0378(16) -0.0433(12) 0.0055(11)
F1 0.1201(17) 0.1038(17) 0.0867(14) -0.0568(14) -0.0299(12) 0.0021(13)
C10 0.0477(17) 0.052(2) 0.0492(17) -0.0190(15) -0.0087(13) -0.0053(14)
C22 0.0459(16) 0.0488(19) 0.0470(17) -0.0111(15) -0.0132(13) -0.0070(13)
C5 0.0465(16) 0.053(2) 0.0546(18) -0.0256(16) -0.0105(14) 0.0020(14)
C11 0.0641(19) 0.0469(19) 0.0655(19) -0.0236(16) -0.0210(16) -0.0002(15)
C27 0.0590(18) 0.053(2) 0.0478(18) -0.0139(15) -0.0141(14) -0.0112(15)
C13 0.0494(17) 0.050(2) 0.0456(16) -0.0097(14) -0.0133(13) -0.0096(15)
C16 0.0493(17) 0.0501(19) 0.0478(17) -0.0110(15) -0.0153(14) -0.0053(14)
C25 0.0498(16) 0.0473(18) 0.0488(17) -0.0174(15) -0.0085(13) -0.0043(13)
C47 0.0578(18) 0.048(2) 0.070(2) -0.0217(17) -0.0130(16) -0.0040(15)
C26 0.0536(17) 0.057(2) 0.0459(16) -0.0163(15) -0.0107(14) -0.0043(15)
C23 0.0646(19) 0.060(2) 0.0399(16) -0.0115(15) -0.0115(14) -0.0145(16)
C51 0.071(2) 0.044(2) 0.0529(18) -0.0109(16) -0.0034(15) -0.0023(16)
C6 0.0541(18) 0.059(2) 0.0600(19) -0.0272(18) -0.0164(15) -0.0029(15)
C15 0.0485(17) 0.052(2) 0.0617(19) -0.0247(16) -0.0123(14) 0.0002(14)
C46 0.0585(18) 0.0386(18) 0.0546(18) -0.0121(15) -0.0055(14) -0.0039(14)
C21 0.0476(18) 0.061(2) 0.0485(17) -0.0059(15) -0.0065(13) -0.0090(14)
C24 0.0663(19) 0.055(2) 0.0539(19) -0.0217(16) -0.0139(15) -0.0087(16)
C14 0.0576(19) 0.0453(19) 0.0612(19) -0.0212(15) -0.0117(15) -0.0074(15)
C20 0.0472(17) 0.069(2) 0.065(2) -0.0133(18) -0.0130(15) -0.0059(16)
C52 0.0517(18) 0.0442(18) 0.0544(18) -0.0134(14) -0.0044(15) -0.0047(14)
C12 0.0579(19) 0.056(2) 0.0632(19) -0.0184(16) -0.0245(15) 0.0043(15)
C19 0.0526(18) 0.063(2) 0.0521(18) -0.0114(16) -0.0142(14) -0.0054(15)
C34 0.065(2) 0.076(3) 0.0539(19) -0.0083(18) -0.0214(16) 0.0037(18)
C18 0.058(2) 0.070(2) 0.0490(18) -0.0043(16) -0.0082(15) -0.0157(16)
C28 0.065(2) 0.062(2) 0.053(2) -0.0113(17) -0.0156(16) 0.0078(16)
C57 0.064(2) 0.046(2) 0.063(2) -0.0103(16) -0.0161(16) -0.0051(15)
C54 0.086(3) 0.066(2) 0.054(2) -0.0192(18) 0.0023(18) -0.024(2)
C17 0.0478(17) 0.064(2) 0.0540(18) -0.0085(16) -0.0127(14) -0.0118(15)
C7 0.084(2) 0.064(2) 0.069(2) -0.024(2) -0.0204(18) -0.0115(19)
C48 0.064(2) 0.062(2) 0.071(2) -0.0208(18) -0.0178(17) -0.0052(17)
C49 0.081(2) 0.066(3) 0.073(2) -0.033(2) -0.0117(19) -0.016(2)
C9 0.073(2) 0.076(3) 0.092(3) -0.038(2) -0.016(2) -0.018(2)
C1 0.071(2) 0.082(3) 0.069(2) -0.030(2) -0.0253(17) 0.025(2)
C55 0.096(3) 0.066(3) 0.065(2) -0.0106(19) -0.025(2) -0.023(2)
C50 0.087(2) 0.048(2) 0.079(2) -0.0308(19) -0.010(2) -0.0048(18)
C39 0.081(3) 0.086(3) 0.065(2) -0.017(2) -0.0215(19) -0.009(2)
C33 0.085(2) 0.067(3) 0.064(2) -0.019(2) -0.0138(19) -0.001(2)
C56 0.075(2) 0.063(2) 0.083(3) -0.016(2) -0.029(2) -0.0079(18)
C60 0.106(3) 0.064(3) 0.095(3) -0.034(2) -0.027(2) 0.021(2)
C29 0.088(2) 0.058(2) 0.054(2) -0.0084(18) -0.0063(18) 0.0129(19)
C32 0.097(3) 0.069(3) 0.089(3) -0.025(2) -0.017(2) -0.004(2)
C58 0.073(2) 0.064(2) 0.101(3) -0.029(2) -0.0285(19) 0.0085(18)
C38 0.107(3) 0.131(4) 0.086(3) -0.040(3) -0.033(3) -0.031(3)
C37 0.087(3) 0.177(6) 0.076(3) -0.021(4) -0.033(2) -0.030(4)
C35 0.073(2) 0.106(4) 0.063(2) -0.012(2) -0.0221(18) 0.011(2)
C30 0.105(3) 0.081(3) 0.067(2) -0.009(2) 0.011(2) 0.007(3)
C63 0.059(2) 0.093(3) 0.094(3) -0.024(2) -0.0087(19) 0.0142(19)
C62 0.146(4) 0.128(4) 0.070(3) -0.008(3) -0.039(3) -0.042(3)
C8 0.100(3) 0.070(3) 0.082(3) -0.021(2) -0.013(2) -0.026(2)
C31 0.090(3) 0.072(3) 0.090(3) -0.015(2) -0.005(2) -0.001(2)
C42 0.130(3) 0.096(3) 0.078(3) -0.036(2) -0.010(2) -0.010(3)
C36 0.068(3) 0.165(6) 0.083(3) -0.017(3) -0.033(2) 0.007(3)
C59 0.125(3) 0.104(4) 0.114(3) -0.057(3) -0.034(3) -0.017(3)
C45 0.121(3) 0.080(3) 0.109(3) -0.035(3) -0.034(3) 0.008(3)
C40 0.167(4) 0.100(4) 0.072(3) -0.035(3) -0.011(3) 0.008(3)
C43 0.128(4) 0.119(5) 0.140(4) -0.043(4) -0.052(3) 0.060(3)
C44 0.120(4) 0.283(9) 0.129(4) -0.057(5) -0.060(3) -0.063(5)
C41 0.119(4) 0.095(4) 0.139(4) -0.007(3) 0.025(3) -0.030(3)
CA1 0.067(2) 0.086(3) 0.079(2) -0.022(2) 0.0057(18) -0.0003(19)
C2 0.0499(17) 0.056(2) 0.0601(18) -0.0281(17) -0.0134(15) 0.0055(15)
C3 0.066(2) 0.058(2) 0.063(2) -0.0264(18) -0.0129(16) 0.0103(17)
C4 0.080(2) 0.063(2) 0.065(2) -0.0202(18) -0.0119(18) 0.015(2)

loop_
_atom_type_symbol
_atom_type_description
_atom_type_scat_dispersion_real
_atom_type_scat_dispersion_imag
_atom_type_scat_source
C C 0.0033 0.0016 'International Tables Vol C Tables 4.2.6.8 and 6.1.1.4'
H H 0.0000 0.0000 'International Tables Vol C Tables 4.2.6.8 and 6.1.1.4'
B B 0.0013 0.0007 'International Tables Vol C Tables 4.2.6.8 and 6.1.1.4'
N N 0.0061 0.0033 'International Tables Vol C Tables 4.2.6.8 and 6.1.1.4'
F F 0.0171 0.0103 'International Tables Vol C Tables 4.2.6.8 and 6.1.1.4'

loop_
_geom_angle_atom_site_label_1
_geom_angle_atom_site_label_2
_geom_angle_atom_site_label_3
_geom_angle
C25 B2 C52 119.4(3)
C25 B2 C46 119.4(3)
C52 B2 C46 121.2(2)
C54 C53 C52 120.7(3)
C54 C53 CA1 118.6(3)
C52 C53 CA1 120.7(3)
C19 B3 C34 119.5(3)
C19 B3 C28 117.1(3)
C34 B3 C28 123.3(3)
F2 B1 F1 109.5(3)
F2 B1 N3 110.1(3)
F1 B1 N3 110.8(3)
F2 B1 N2 111.4(3)
F1 B1 N2 109.3(3)
N3 B1 N2 105.8(3)
C16 N1 C22 123.1(2)
C16 N1 C13 119.3(2)
C22 N1 C13 117.6(2)
C9 N3 C6 107.3(3)
C9 N3 B1 126.9(3)
C6 N3 B1 125.7(3)
C1 N2 C2 106.6(3)
C1 N2 B1 127.1(3)
C2 N2 B1 125.3(3)
C15 C10 C11 118.0(2)
C15 C10 C5 121.4(3)
C11 C10 C5 120.4(3)
C23 C22 C27 118.3(3)
C23 C22 N1 121.5(2)
C27 C22 N1 120.2(2)
C2 C5 C6 120.5(3)
C2 C5 C10 119.4(3)
C6 C5 C10 120.0(3)
C12 C11 C10 121.3(3)
C26 C27 C22 120.6(3)
C14 C13 C12 119.8(2)
C14 C13 N1 119.7(3)
C12 C13 N1 120.5(3)
C21 C16 C17 118.5(3)
C21 C16 N1 121.3(2)
C17 C16 N1 120.2(2)
C24 C25 C26 115.1(3)
C24 C25 B2 122.1(3)
C26 C25 B2 122.7(2)
C48 C47 C46 120.2(3)
C48 C47 C58 116.6(3)
C46 C47 C58 123.2(3)
C27 C26 C25 122.7(3)
C22 C23 C24 120.6(3)
C50 C51 C46 120.9(3)
C50 C51 C60 117.6(3)
C46 C51 C60 121.5(3)
C7 C6 N3 107.2(3)
C7 C6 C5 132.1(3)
N3 C6 C5 120.4(3)
C14 C15 C10 121.1(3)
C51 C46 C47 116.8(3)
C51 C46 B2 121.7(3)
C47 C46 B2 121.5(3)
C20 C21 C16 120.8(3)
C23 C24 C25 122.7(3)
C13 C14 C15 120.3(3)
C21 C20 C19 122.5(3)
C53 C52 C57 117.1(3)
C53 C52 B2 121.5(3)
C57 C52 B2 121.4(3)
C11 C12 C13 119.4(3)
C18 C19 C20 115.2(3)
C18 C19 B3 121.2(3)
C20 C19 B3 123.5(3)
C35 C34 C39 117.5(3)
C35 C34 B3 121.1(4)
C39 C34 B3 121.4(3)
C17 C18 C19 122.7(3)
C29 C28 C33 117.5(3)
C29 C28 B3 121.3(3)
C33 C28 B3 121.1(3)
C56 C57 C52 119.8(3)
C56 C57 C63 117.6(3)
C52 C57 C63 122.6(3)
C55 C54 C53 121.9(3)
C18 C17 C16 120.2(3)
C8 C7 C6 108.1(3)
C49 C48 C47 123.4(3)
C50 C49 C48 116.2(3)
C50 C49 C59 122.1(3)
C48 C49 C59 121.7(3)
N3 C9 C8 109.8(3)
N2 C1 C4 111.8(3)
C56 C55 C54 117.3(3)
C56 C55 C62 121.9(4)
C54 C55 C62 120.8(4)
C49 C50 C51 122.5(3)
C38 C39 C34 120.3(4)
C38 C39 C45 116.8(4)
C34 C39 C45 122.8(3)
C32 C33 C28 120.2(3)
C32 C33 C42 116.6(3)
C28 C33 C42 123.1(3)
C55 C56 C57 123.1(3)
C30 C29 C28 119.6(3)
C30 C29 C40 118.7(3)
C28 C29 C40 121.7(3)
C31 C32 C33 121.9(4)
C37 C38 C39 121.9(5)
C38 C37 C36 118.1(4)
C38 C37 C44 120.7(7)
C36 C37 C44 121.2(6)
C36 C35 C34 120.0(5)
C36 C35 C43 118.9(4)
C34 C35 C43 121.1(4)
C31 C30 C29 123.4(4)
C7 C8 C9 107.5(3)
C30 C31 C32 117.1(4)
C30 C31 C41 121.0(4)
C32 C31 C41 121.8(4)
C37 C36 C35 122.2(5)
C5 C2 N2 120.4(3)
C5 C2 C3 132.4(3)
N2 C2 C3 107.2(3)
C4 C3 C2 107.5(3)
C3 C4 C1 106.9(3)

loop_
_geom_bond_atom_site_label_1
_geom_bond_atom_site_label_2
_geom_bond_distance
B2 C25 1.549(4)
B2 C52 1.582(4)
B2 C46 1.592(4)
C53 C54 1.391(4)
C53 C52 1.403(4)
C53 CA1 1.518(4)
B3 C19 1.551(4)
B3 C34 1.569(5)
B3 C28 1.580(5)
B1 F2 1.363(4)
B1 F1 1.376(4)
B1 N3 1.533(5)
B1 N2 1.554(5)
N1 C16 1.414(3)
N1 C22 1.414(3)
N1 C13 1.433(3)
N3 C9 1.348(4)
N3 C6 1.392(3)
N2 C1 1.330(4)
N2 C2 1.402(3)
C10 C15 1.389(4)
C10 C11 1.391(4)
C10 C5 1.482(4)
C22 C23 1.381(4)
C22 C27 1.387(4)
C5 C2 1.383(4)
C5 C6 1.411(4)
C11 C12 1.374(4)
C27 C26 1.381(4)
C13 C14 1.369(4)
C13 C12 1.400(4)
C16 C21 1.376(4)
C16 C17 1.385(4)
C25 C24 1.397(4)
C25 C26 1.402(4)
C47 C48 1.389(4)
C47 C46 1.410(4)
C47 C58 1.499(5)
C23 C24 1.387(4)
C51 C50 1.394(4)
C51 C46 1.407(4)
C51 C60 1.512(5)
C6 C7 1.386(4)
C15 C14 1.376(4)
C21 C20 1.368(4)
C20 C19 1.402(4)
C52 C57 1.419(4)
C19 C18 1.395(4)
C34 C35 1.406(5)
C34 C39 1.417(5)
C18 C17 1.378(4)
C28 C29 1.399(4)
C28 C33 1.413(5)
C57 C56 1.386(4)
C57 C63 1.498(4)
C54 C55 1.384(5)
C7 C8 1.365(4)
C48 C49 1.383(5)
C49 C50 1.380(5)
C49 C59 1.500(5)
C9 C8 1.368(5)
C1 C4 1.384(5)
C55 C56 1.368(5)
C55 C62 1.514(5)
C39 C38 1.392(5)
C39 C45 1.515(6)
C33 C32 1.398(5)
C33 C42 1.518(5)
C29 C30 1.393(5)
C29 C40 1.519(5)
C32 C31 1.379(5)
C38 C37 1.370(7)
C37 C36 1.382(7)
C37 C44 1.520(6)
C35 C36 1.390(6)
C35 C43 1.508(6)
C30 C31 1.367(5)
C31 C41 1.506(5)
C2 C3 1.424(4)
C3 C4 1.359(4)

loop_
_geom_torsion_atom_site_label_1
_geom_torsion_atom_site_label_2
_geom_torsion_atom_site_label_3
_geom_torsion_atom_site_label_4
_geom_torsion
F2 B1 N3 C9 -46.4(5)
F1 B1 N3 C9 74.8(4)
N2 B1 N3 C9 -166.8(3)
F2 B1 N3 C6 134.0(3)
F1 B1 N3 C6 -104.8(3)
N2 B1 N3 C6 13.6(4)
F2 B1 N2 C1 58.5(4)
F1 B1 N2 C1 -62.5(4)
N3 B1 N2 C1 178.1(3)
F2 B1 N2 C2 -134.6(3)
F1 B1 N2 C2 104.3(3)
N3 B1 N2 C2 -15.1(4)
C16 N1 C22 C23 34.4(4)
C13 N1 C22 C23 -146.0(3)
C16 N1 C22 C27 -146.6(3)
C13 N1 C22 C27 33.1(4)
C15 C10 C5 C2 -48.0(4)
C11 C10 C5 C2 126.6(3)
C15 C10 C5 C6 133.2(3)
C11 C10 C5 C6 -52.2(4)
C15 C10 C11 C12 2.4(4)
C5 C10 C11 C12 -172.4(3)
C23 C22 C27 C26 -1.0(4)
N1 C22 C27 C26 180.0(3)
C16 N1 C13 C14 -124.4(3)
C22 N1 C13 C14 56.0(4)
C16 N1 C13 C12 57.9(4)
C22 N1 C13 C12 -121.7(3)
C22 N1 C16 C21 29.9(4)
C13 N1 C16 C21 -149.7(3)
C22 N1 C16 C17 -150.8(3)
C13 N1 C16 C17 29.5(4)
C52 B2 C25 C24 170.1(3)
C46 B2 C25 C24 -10.4(4)
C52 B2 C25 C26 -12.2(4)
C46 B2 C25 C26 167.4(3)
C22 C27 C26 C25 0.2(5)
C24 C25 C26 C27 0.2(4)
B2 C25 C26 C27 -177.6(3)
C27 C22 C23 C24 1.2(4)
N1 C22 C23 C24 -179.7(3)
C9 N3 C6 C7 0.5(4)
B1 N3 C6 C7 -179.9(3)
C9 N3 C6 C5 175.1(3)
B1 N3 C6 C5 -5.3(4)
C2 C5 C6 C7 168.5(3)
C10 C5 C6 C7 -12.7(5)
C2 C5 C6 N3 -4.5(4)
C10 C5 C6 N3 174.3(2)
C11 C10 C15 C14 -1.8(4)
C5 C10 C15 C14 172.9(2)
C50 C51 C46 C47 0.0(4)
C60 C51 C46 C47 178.6(3)
C50 C51 C46 B2 -179.7(3)
C60 C51 C46 B2 -1.0(4)
C48 C47 C46 C51 -1.1(4)
C58 C47 C46 C51 177.2(3)
C48 C47 C46 B2 178.6(3)
C58 C47 C46 B2 -3.2(4)
C25 B2 C46 C51 122.0(3)
C52 B2 C46 C51 -58.5(4)
C25 B2 C46 C47 -57.7(4)
C52 B2 C46 C47 121.9(3)
C17 C16 C21 C20 3.6(5)
N1 C16 C21 C20 -177.1(3)
C22 C23 C24 C25 -0.8(5)
C26 C25 C24 C23 0.1(4)
B2 C25 C24 C23 177.9(3)
C12 C13 C14 C15 3.6(4)
N1 C13 C14 C15 -174.0(2)
C10 C15 C14 C13 -1.2(4)
C16 C21 C20 C19 -4.4(5)
C54 C53 C52 C57 -0.3(4)
CA1 C53 C52 C57 178.9(3)
C54 C53 C52 B2 -179.9(3)
CA1 C53 C52 B2 -0.6(4)
C25 B2 C52 C53 117.3(3)
C46 B2 C52 C53 -62.2(4)
C25 B2 C52 C57 -62.2(4)
C46 B2 C52 C57 118.3(3)
C10 C11 C12 C13 0.1(4)
C14 C13 C12 C11 -3.1(4)
N1 C13 C12 C11 174.6(2)
C21 C20 C19 C18 1.6(5)
C21 C20 C19 B3 178.8(3)
C34 B3 C19 C18 146.4(3)
C28 B3 C19 C18 -29.8(5)
C34 B3 C19 C20 -30.7(5)
C28 B3 C19 C20 153.2(3)
C19 B3 C34 C35 130.3(3)
C28 B3 C34 C35 -53.8(5)
C19 B3 C34 C39 -51.1(4)
C28 B3 C34 C39 124.8(4)
C20 C19 C18 C17 1.9(5)
B3 C19 C18 C17 -175.4(3)
C19 B3 C28 C29 123.8(3)
C34 B3 C28 C29 -52.2(5)
C19 B3 C28 C33 -51.5(5)
C34 B3 C28 C33 132.5(3)
C53 C52 C57 C56 3.3(4)
B2 C52 C57 C56 -177.2(3)
C53 C52 C57 C63 -178.3(3)
B2 C52 C57 C63 1.2(5)
C52 C53 C54 C55 -3.5(5)
CA1 C53 C54 C55 177.2(3)
C19 C18 C17 C16 -2.6(5)
C21 C16 C17 C18 -0.2(5)
N1 C16 C17 C18 -179.5(3)
N3 C6 C7 C8 0.3(4)
C5 C6 C7 C8 -173.4(3)
C46 C47 C48 C49 1.2(5)
C58 C47 C48 C49 -177.2(3)
C47 C48 C49 C50 -0.1(5)
C47 C48 C49 C59 179.8(3)
C6 N3 C9 C8 -1.1(4)
B1 N3 C9 C8 179.3(3)
C2 N2 C1 C4 1.3(3)
B1 N2 C1 C4 170.1(3)
C53 C54 C55 C56 4.3(5)
C53 C54 C55 C62 -174.7(3)
C48 C49 C50 C51 -1.0(5)
C59 C49 C50 C51 179.1(3)
C46 C51 C50 C49 1.1(5)
C60 C51 C50 C49 -177.6(3)
C35 C34 C39 C38 0.5(5)
B3 C34 C39 C38 -178.2(3)
C35 C34 C39 C45 176.0(3)
B3 C34 C39 C45 -2.7(5)
C29 C28 C33 C32 -3.6(5)
B3 C28 C33 C32 172.0(3)
C29 C28 C33 C42 175.3(3)
B3 C28 C33 C42 -9.1(5)
C54 C55 C56 C57 -1.2(5)
C62 C55 C56 C57 177.7(4)
C52 C57 C56 C55 -2.5(5)
C63 C57 C56 C55 179.0(3)
C33 C28 C29 C30 4.9(5)
B3 C28 C29 C30 -170.6(3)
C33 C28 C29 C40 -174.5(3)
B3 C28 C29 C40 9.9(5)
C28 C33 C32 C31 -0.8(6)
C42 C33 C32 C31 -179.7(4)
C34 C39 C38 C37 0.0(6)
C45 C39 C38 C37 -175.8(4)
C39 C38 C37 C36 -0.8(7)
C39 C38 C37 C44 179.5(4)
C39 C34 C35 C36 0.0(5)
B3 C34 C35 C36 178.6(3)
C39 C34 C35 C43 179.7(4)
B3 C34 C35 C43 -1.6(5)
C28 C29 C30 C31 -2.1(6)
C40 C29 C30 C31 177.4(4)
C6 C7 C8 C9 -1.0(4)
N3 C9 C8 C7 1.3(4)
C29 C30 C31 C32 -2.3(6)
C29 C30 C31 C41 178.7(4)
C33 C32 C31 C30 3.7(6)
C33 C32 C31 C41 -177.3(4)
C38 C37 C36 C35 1.3(7)
C44 C37 C36 C35 -179.0(4)
C34 C35 C36 C37 -0.9(6)
C43 C35 C36 C37 179.4(4)
C6 C5 C2 N2 3.0(4)
C10 C5 C2 N2 -175.8(2)
C6 C5 C2 C3 179.8(3)
C10 C5 C2 C3 1.1(5)
C1 N2 C2 C5 177.2(3)
B1 N2 C2 C5 8.2(4)
C1 N2 C2 C3 -0.3(3)
B1 N2 C2 C3 -169.4(3)
C5 C2 C3 C4 -177.9(3)
N2 C2 C3 C4 -0.7(3)
C2 C3 C4 C1 1.5(4)
N2 C1 C4 C3 -1.8(4)

loop_
_platon_squeeze_void_nr
_platon_squeeze_void_average_x
_platon_squeeze_void_average_y
_platon_squeeze_void_average_z
_platon_squeeze_void_volume
_platon_squeeze_void_count_electrons
_platon_squeeze_void_content
1 0.500 0.500 0.500 259 41 ' '
2 0.219 0.828 0.745 8 0 ' '
3 0.781 0.172 0.255 8 0 ' '
